data_7020110
loop_
_publ_author_name
'Warren, Mark R.'
'Brayshaw, Simon K.'
'Hatcher, Lauren E.'
'Johnson, Andrew L.'
'Schiffers, Stefanie'
'Warren, Anna J.'
'Teat, Simon J.'
'Warren, John E.'
'Woodall, Christopher H.'
'Raithby, Paul R.'

_publ_section_title
;
 Photoactivated linkage isomerism in single crystals of nickel, palladium
 and platinum di-nitro complexes - a photocrystallographic investigation.
;
_journal_issue 42
_journal_name_full 'Dalton transactions (Cambridge, England : 2003)'
_journal_page_first 13173
_journal_page_last 13179
_journal_paper_doi 10.1039/c2dt30314k
_journal_volume 41
_journal_year 2012
_chemical_formula_moiety 'C38 H34 Cl4 N2 O4 P2 Pd'
_chemical_formula_sum 'C38 H34 Cl4 N2 O4 P2 Pd'
_chemical_formula_weight 892.81
_chemical_name_common
;
bis-(Triphenylphosphine)dinitro-palladium(II)
;
_chemical_name_systematic
;
?
;
_space_group_IT_number 61
_symmetry_cell_setting orthorhombic
_symmetry_space_group_name_Hall '-P 2ac 2ab'
_symmetry_space_group_name_H-M 'P b c a'
_atom_sites_solution_hydrogens geom
_atom_sites_solution_primary direct
_atom_sites_solution_secondary difmap
_audit_creation_method SHELXL-97
_cell_angle_alpha 90.00
_cell_angle_beta 90.00
_cell_angle_gamma 90.00
_cell_formula_units_Z 4
_cell_length_a 20.629(10)
_cell_length_b 7.985(4)
_cell_length_c 23.339(12)
_cell_measurement_reflns_used 9815
_cell_measurement_temperature 100(2)
_cell_measurement_theta_max 33.68
_cell_measurement_theta_min 3.52
_cell_volume 3844(3)
_computing_cell_refinement 'Bruker SAINT'
_computing_data_collection 'Bruker APEX2'
_computing_data_reduction 'Bruker SAINT'
_computing_structure_refinement 'SHELXL-97 (Sheldrick, 2008)'
_computing_structure_solution 'SHELXS-97 (Sheldrick, 2008)'
_diffrn_ambient_temperature 100(2)
_diffrn_measured_fraction_theta_full 0.987
_diffrn_measured_fraction_theta_max 0.987
_diffrn_measurement_device_type 'Bruker APEX-II CCD'
_diffrn_measurement_method '\f and \w scans'
_diffrn_radiation_monochromator 'Silicon 111'
_diffrn_radiation_source 'Beamline 13.3.1, ALS'
_diffrn_radiation_type synchrotron
_diffrn_radiation_wavelength 0.77490
_diffrn_reflns_av_R_equivalents 0.0742
_diffrn_reflns_av_sigmaI/netI 0.0478
_diffrn_reflns_limit_h_max 29
_diffrn_reflns_limit_h_min -28
_diffrn_reflns_limit_k_max 11
_diffrn_reflns_limit_k_min -11
_diffrn_reflns_limit_l_max 33
_diffrn_reflns_limit_l_min -31
_diffrn_reflns_number 38812
_diffrn_reflns_theta_full 33.79
_diffrn_reflns_theta_max 33.79
_diffrn_reflns_theta_min 3.52
_diffrn_standards_decay_% 0
_diffrn_standards_interval_count 0
_diffrn_standards_interval_time 0
_diffrn_standards_number 0
_exptl_absorpt_coefficient_mu 0.973
_exptl_absorpt_correction_T_max 0.9903
_exptl_absorpt_correction_T_min 0.9714
_exptl_absorpt_correction_type multi-scan
_exptl_absorpt_process_details
;
SADABS-2008/1 -
Bruker AXS area detector scaling and absorption correction
;
_exptl_crystal_colour Colourless
_exptl_crystal_density_diffrn 1.542
_exptl_crystal_density_method 'not measured'
_exptl_crystal_description Plate
_exptl_crystal_F_000 1808
_exptl_crystal_size_max 0.03
_exptl_crystal_size_mid 0.03
_exptl_crystal_size_min 0.01
_refine_diff_density_max 1.269
_refine_diff_density_min -1.740
_refine_diff_density_rms 0.108
_refine_ls_extinction_method none
_refine_ls_goodness_of_fit_ref 1.062
_refine_ls_hydrogen_treatment constr
_refine_ls_matrix_type full
_refine_ls_number_parameters 260
_refine_ls_number_reflns 5879
_refine_ls_number_restraints 0
_refine_ls_restrained_S_all 1.062
_refine_ls_R_factor_all 0.0482
_refine_ls_R_factor_gt 0.0391
_refine_ls_shift/su_max 0.001
_refine_ls_shift/su_mean 0.000
_refine_ls_structure_factor_coef Fsqd
_refine_ls_weighting_details 'calc w=1/[\s^2^(Fo^2^)+(0.0558P)^2^+1.3680P] where P=(Fo^2^+2Fc^2^)/3'
_refine_ls_weighting_scheme calc
_refine_ls_wR_factor_gt 0.1015
_refine_ls_wR_factor_ref 0.1089
_reflns_number_gt 4771
_reflns_number_total 5879
_reflns_threshold_expression >2sigma(I)
_cod_data_source_file c2dt30314k.txt
_cod_data_source_block 2#O_es
_cod_original_cell_volume 3845(3)
_cod_original_sg_symbol_H-M Pbca
_cod_database_code 7020110

loop_
_symmetry_equiv_pos_as_xyz
'x, y, z'
'-x+1/2, -y, z+1/2'
'x+1/2, -y+1/2, -z'
'-x, y+1/2, -z+1/2'
'-x, -y, -z'
'x-1/2, y, -z-1/2'
'-x-1/2, y-1/2, z'
'x, -y-1/2, z-1/2'

loop_
_atom_site_label
_atom_site_type_symbol
_atom_site_fract_x
_atom_site_fract_y
_atom_site_fract_z
_atom_site_U_iso_or_equiv
_atom_site_adp_type
_atom_site_occupancy
_atom_site_symmetry_multiplicity
_atom_site_calc_flag
_atom_site_refinement_flags
_atom_site_disorder_assembly
_atom_site_disorder_group
Pd1 Pd 0.0000 0.5000 0.0000 0.02072(7) Uani 1 2 d S . .
Cl21 Cl -0.14748(4) 0.14118(9) 0.27527(3) 0.05343(17) Uani 1 1 d . . .
Cl22 Cl -0.26773(4) 0.26059(10) 0.32790(3) 0.05961(19) Uani 1 1 d . . .
P1 P 0.06427(2) 0.64919(5) -0.065747(18) 0.01962(10) Uani 1 1 d . A .
O1 O -0.05616(15) 0.3614(4) -0.09858(17) 0.0315(9) Uani 0.540(9) 1 d P A 1
O2 O -0.1191(5) 0.5416(12) -0.0593(4) 0.0328(13) Uani 0.540(9) 1 d P A 1
N1 N -0.06775(19) 0.4665(5) -0.05958(15) 0.0217(9) Uani 0.540(9) 1 d P A 1
C1 C 0.02203(8) 0.7729(2) -0.12043(7) 0.0229(3) Uani 1 1 d . . .
C2 C -0.01426(10) 0.6896(3) -0.16280(8) 0.0298(4) Uani 1 1 d . A .
H2 H -0.0164 0.5707 -0.1630 0.036 Uiso 1 1 calc R . .
C3 C -0.04698(10) 0.7815(3) -0.20439(9) 0.0351(4) Uani 1 1 d . . .
H3 H -0.0718 0.7249 -0.2327 0.042 Uiso 1 1 calc R A .
C4 C -0.04362(11) 0.9552(3) -0.20486(9) 0.0381(5) Uani 1 1 d . A .
H4 H -0.0658 1.0169 -0.2336 0.046 Uiso 1 1 calc R . .
C5 C -0.00800(11) 1.0386(3) -0.16337(11) 0.0376(5) Uani 1 1 d . . .
H5 H -0.0058 1.1574 -0.1637 0.045 Uiso 1 1 calc R A .
C6 C 0.02476(10) 0.9481(2) -0.12100(8) 0.0288(4) Uani 1 1 d . A .
H6 H 0.0490 1.0057 -0.0925 0.035 Uiso 1 1 calc R . .
C7 C 0.11430(9) 0.50519(19) -0.10703(8) 0.0217(3) Uani 1 1 d . . .
C8 C 0.14403(9) 0.5577(2) -0.15808(8) 0.0276(3) Uani 1 1 d . A .
H8 H 0.1387 0.6698 -0.1709 0.033 Uiso 1 1 calc R . .
C9 C 0.18128(9) 0.4462(3) -0.18995(9) 0.0305(4) Uani 1 1 d . . .
H9 H 0.2011 0.4819 -0.2246 0.037 Uiso 1 1 calc R A .
C10 C 0.18954(9) 0.2815(3) -0.17090(9) 0.0306(4) Uani 1 1 d . A .
H10 H 0.2149 0.2053 -0.1927 0.037 Uiso 1 1 calc R . .
C11 C 0.16083(10) 0.2294(2) -0.12022(9) 0.0323(4) Uani 1 1 d . . .
H11 H 0.1669 0.1177 -0.1072 0.039 Uiso 1 1 calc R A .
C12 C 0.12294(9) 0.3402(2) -0.08816(8) 0.0272(3) Uani 1 1 d . A .
H12 H 0.1031 0.3037 -0.0536 0.033 Uiso 1 1 calc R . .
C13 C 0.11839(8) 0.7958(2) -0.02954(7) 0.0209(3) Uani 1 1 d . . .
C14 C 0.18537(8) 0.7972(2) -0.03860(8) 0.0255(3) Uani 1 1 d . A .
H14 H 0.2044 0.7230 -0.0656 0.031 Uiso 1 1 calc R . .
C15 C 0.22420(10) 0.9088(3) -0.00751(9) 0.0309(4) Uani 1 1 d . . .
H15 H 0.2698 0.9087 -0.0131 0.037 Uiso 1 1 calc R A .
C16 C 0.19666(11) 1.0198(2) 0.03139(10) 0.0319(4) Uani 1 1 d . A .
H16 H 0.2234 1.0956 0.0520 0.038 Uiso 1 1 calc R . .
C17 C 0.12973(11) 1.0199(2) 0.04008(9) 0.0297(4) Uani 1 1 d . . .
H17 H 0.1107 1.0969 0.0662 0.036 Uiso 1 1 calc R A .
C18 C 0.09087(9) 0.9064(2) 0.01035(8) 0.0252(3) Uani 1 1 d . A .
H18 H 0.0455 0.9040 0.0171 0.030 Uiso 1 1 calc R . .
C21 C -0.18479(16) 0.2218(5) 0.33722(12) 0.0687(9) Uani 1 1 d . . .
H21A H -0.1790 0.1411 0.3690 0.082 Uiso 1 1 calc R . .
H21B H -0.1630 0.3274 0.3482 0.082 Uiso 1 1 calc R . .
N1A N -0.1072(3) 0.4664(8) -0.0781(3) 0.0451(16) Uani 0.460(9) 1 d P A 2
O1A O -0.0490(2) 0.4060(6) -0.0714(2) 0.0350(12) Uani 0.460(9) 1 d P A 2
O2A O -0.1252(7) 0.5693(18) -0.0445(5) 0.045(2) Uani 0.460(9) 1 d P A 2

loop_
_atom_site_aniso_label
_atom_site_aniso_U_11
_atom_site_aniso_U_22
_atom_site_aniso_U_33
_atom_site_aniso_U_23
_atom_site_aniso_U_13
_atom_site_aniso_U_12
Pd1 0.01441(11) 0.02587(12) 0.02186(11) 0.00305(6) -0.00168(6) -0.00390(6)
Cl21 0.0671(4) 0.0527(4) 0.0405(3) 0.0103(3) 0.0014(3) -0.0084(3)
Cl22 0.0634(4) 0.0617(4) 0.0537(4) -0.0009(3) -0.0174(3) 0.0152(3)
P1 0.01402(18) 0.02200(19) 0.02285(19) 0.00139(15) 0.00038(14) -0.00105(14)
O1 0.0355(16) 0.0340(15) 0.0249(17) -0.0087(12) -0.0037(12) -0.0039(11)
O2 0.023(3) 0.040(3) 0.036(4) -0.002(2) -0.007(3) 0.004(2)
N1 0.020(2) 0.0258(17) 0.0196(16) 0.0011(12) -0.0048(13) -0.0056(12)
C1 0.0156(7) 0.0282(8) 0.0248(8) 0.0033(6) 0.0021(6) 0.0010(6)
C2 0.0254(9) 0.0345(10) 0.0293(9) 0.0027(7) -0.0031(7) -0.0006(7)
C3 0.0277(10) 0.0480(12) 0.0297(9) 0.0043(8) -0.0067(7) 0.0004(8)
C4 0.0307(10) 0.0501(12) 0.0334(10) 0.0089(9) -0.0039(8) 0.0128(9)
C5 0.0411(12) 0.0343(10) 0.0375(12) 0.0072(9) -0.0021(9) 0.0092(9)
C6 0.0263(9) 0.0284(9) 0.0315(9) 0.0032(7) -0.0002(7) 0.0041(7)
C7 0.0171(8) 0.0233(8) 0.0248(8) -0.0007(5) -0.0009(6) -0.0009(5)
C8 0.0254(8) 0.0280(9) 0.0295(9) 0.0012(7) 0.0036(7) -0.0001(7)
C9 0.0227(8) 0.0379(10) 0.0311(9) -0.0026(8) 0.0044(7) 0.0013(7)
C10 0.0222(9) 0.0337(9) 0.0358(9) -0.0075(7) 0.0000(7) 0.0051(7)
C11 0.0278(9) 0.0267(9) 0.0424(11) -0.0003(8) 0.0001(8) 0.0060(7)
C12 0.0255(8) 0.0254(8) 0.0306(9) 0.0032(7) 0.0015(7) 0.0012(6)
C13 0.0157(7) 0.0211(7) 0.0259(8) 0.0025(6) -0.0007(6) -0.0006(5)
C14 0.0154(7) 0.0264(8) 0.0348(9) 0.0017(7) 0.0002(6) -0.0016(6)
C15 0.0185(8) 0.0319(9) 0.0424(10) 0.0012(8) -0.0027(7) -0.0054(7)
C16 0.0296(10) 0.0310(9) 0.0351(10) 0.0002(7) -0.0052(8) -0.0094(7)
C17 0.0320(10) 0.0261(8) 0.0311(9) -0.0013(7) -0.0016(8) -0.0014(7)
C18 0.0191(8) 0.0251(8) 0.0314(8) -0.0002(7) 0.0014(6) 0.0006(6)
C21 0.0586(19) 0.108(3) 0.0393(14) -0.0114(15) -0.0121(13) 0.0010(18)
N1A 0.037(3) 0.059(4) 0.039(3) 0.010(2) -0.008(2) -0.011(3)
O1A 0.032(2) 0.040(3) 0.034(3) 0.002(2) -0.0018(17) -0.0129(18)
O2A 0.024(2) 0.059(5) 0.051(6) 0.008(4) -0.003(4) 0.012(3)

loop_
_atom_type_symbol
_atom_type_description
_atom_type_scat_dispersion_real
_atom_type_scat_dispersion_imag
_atom_type_scat_source
C C 0.0040 0.0020 'International Tables Vol C Tables 4.2.6.8 and 6.1.1.4'
H H 0.0000 0.0000 'International Tables Vol C Tables 4.2.6.8 and 6.1.1.4'
N N 0.0076 0.0040 'International Tables Vol C Tables 4.2.6.8 and 6.1.1.4'
O O 0.0133 0.0073 'International Tables Vol C Tables 4.2.6.8 and 6.1.1.4'
P P 0.1184 0.1127 'International Tables Vol C Tables 4.2.6.8 and 6.1.1.4'
Pd Pd -0.7856 1.1793 'International Tables Vol C Tables 4.2.6.8 and 6.1.1.4'
Cl Cl 0.1484 0.1585 'International Tables Vol C Tables 4.2.6.8 and 6.1.1.4'

loop_
_geom_angle_atom_site_label_1
_geom_angle_atom_site_label_2
_geom_angle_atom_site_label_3
_geom_angle
_geom_angle_site_symmetry_1
_geom_angle_site_symmetry_3
N1 Pd1 N1 180.0(2) . 5_565
N1 Pd1 O1A 18.94(12) . .
N1 Pd1 O1A 161.06(12) 5_565 .
N1 Pd1 O1A 161.06(12) . 5_565
N1 Pd1 O1A 18.94(12) 5_565 5_565
O1A Pd1 O1A 180.00(17) . 5_565
N1 Pd1 P1 90.46(11) . .
N1 Pd1 P1 89.54(11) 5_565 .
O1A Pd1 P1 86.25(11) . .
O1A Pd1 P1 93.75(11) 5_565 .
N1 Pd1 P1 89.54(11) . 5_565
N1 Pd1 P1 90.46(11) 5_565 5_565
O1A Pd1 P1 93.75(11) . 5_565
O1A Pd1 P1 86.25(11) 5_565 5_565
P1 Pd1 P1 180.00(2) . 5_565
C7 P1 C13 107.66(9) . .
C7 P1 C1 103.96(9) . .
C13 P1 C1 105.50(9) . .
C7 P1 Pd1 110.17(7) . .
C13 P1 Pd1 111.57(6) . .
C1 P1 Pd1 117.32(6) . .
O2 N1 O1 119.8(5) . .
O2 N1 Pd1 122.8(4) . .
O1 N1 Pd1 117.4(3) . .
C6 C1 C2 119.15(17) . .
C6 C1 P1 121.71(14) . .
C2 C1 P1 119.14(14) . .
C3 C2 C1 119.93(19) . .
C3 C2 H2 120.0 . .
C1 C2 H2 120.0 . .
C4 C3 C2 120.5(2) . .
C4 C3 H3 119.7 . .
C2 C3 H3 119.7 . .
C5 C4 C3 120.1(2) . .
C5 C4 H4 120.0 . .
C3 C4 H4 120.0 . .
C4 C5 C6 120.1(2) . .
C4 C5 H5 119.9 . .
C6 C5 H5 119.9 . .
C5 C6 C1 120.2(2) . .
C5 C6 H6 119.9 . .
C1 C6 H6 119.9 . .
C12 C7 C8 119.48(17) . .
C12 C7 P1 119.99(14) . .
C8 C7 P1 120.53(13) . .
C9 C8 C7 120.24(18) . .
C9 C8 H8 119.9 . .
C7 C8 H8 119.9 . .
C8 C9 C10 119.94(18) . .
C8 C9 H9 120.0 . .
C10 C9 H9 120.0 . .
C11 C10 C9 120.09(18) . .
C11 C10 H10 120.0 . .
C9 C10 H10 120.0 . .
C10 C11 C12 120.33(18) . .
C10 C11 H11 119.8 . .
C12 C11 H11 119.8 . .
C11 C12 C7 119.92(18) . .
C11 C12 H12 120.0 . .
C7 C12 H12 120.0 . .
C14 C13 C18 119.69(16) . .
C14 C13 P1 122.66(14) . .
C18 C13 P1 117.61(13) . .
C13 C14 C15 119.46(18) . .
C13 C14 H14 120.3 . .
C15 C14 H14 120.3 . .
C16 C15 C14 120.69(19) . .
C16 C15 H15 119.7 . .
C14 C15 H15 119.7 . .
C15 C16 C17 119.95(18) . .
C15 C16 H16 120.0 . .
C17 C16 H16 120.0 . .
C18 C17 C16 119.76(19) . .
C18 C17 H17 120.1 . .
C16 C17 H17 120.1 . .
C17 C18 C13 120.42(18) . .
C17 C18 H18 119.8 . .
C13 C18 H18 119.8 . .
Cl22 C21 Cl21 112.94(16) . .
Cl22 C21 H21A 109.0 . .
Cl21 C21 H21A 109.0 . .
Cl22 C21 H21B 109.0 . .
Cl21 C21 H21B 109.0 . .
H21A C21 H21B 107.8 . .
O2A N1A O1A 117.5(10) . .
N1A O1A Pd1 114.1(5) . .

loop_
_geom_bond_atom_site_label_1
_geom_bond_atom_site_label_2
_geom_bond_distance
_geom_bond_site_symmetry_2
Pd1 N1 1.990(3) .
Pd1 N1 1.990(3) 5_565
Pd1 O1A 2.088(5) .
Pd1 O1A 2.088(5) 5_565
Pd1 P1 2.3519(8) .
Pd1 P1 2.3519(8) 5_565
Cl21 C21 1.760(3) .
Cl22 C21 1.752(4) .
P1 C7 1.8208(19) .
P1 C13 1.8252(18) .
P1 C1 1.8341(18) .
O1 N1 1.261(5) .
O2 N1 1.217(10) .
C1 C6 1.400(3) .
C1 C2 1.408(3) .
C2 C3 1.391(3) .
C2 H2 0.9500 .
C3 C4 1.389(4) .
C3 H3 0.9500 .
C4 C5 1.386(4) .
C4 H4 0.9500 .
C5 C6 1.399(3) .
C5 H5 0.9500 .
C6 H6 0.9500 .
C7 C12 1.400(2) .
C7 C8 1.404(3) .
C8 C9 1.392(3) .
C8 H8 0.9500 .
C9 C10 1.398(3) .
C9 H9 0.9500 .
C10 C11 1.387(3) .
C10 H10 0.9500 .
C11 C12 1.398(3) .
C11 H11 0.9500 .
C12 H12 0.9500 .
C13 C14 1.398(2) .
C13 C18 1.403(2) .
C14 C15 1.401(3) .
C14 H14 0.9500 .
C15 C16 1.390(3) .
C15 H15 0.9500 .
C16 C17 1.396(3) .
C16 H16 0.9500 .
C17 C18 1.395(3) .
C17 H17 0.9500 .
C18 H18 0.9500 .
C21 H21A 0.9900 .
C21 H21B 0.9900 .
N1A O2A 1.195(10) .
N1A O1A 1.304(7) .

loop_
_geom_torsion_atom_site_label_1
_geom_torsion_atom_site_label_2
_geom_torsion_atom_site_label_3
_geom_torsion_atom_site_label_4
_geom_torsion
_geom_torsion_site_symmetry_1
N1 Pd1 P1 C7 -86.38(14) .
N1 Pd1 P1 C7 93.62(14) 5_565
O1A Pd1 P1 C7 -67.91(17) .
O1A Pd1 P1 C7 112.09(17) 5_565
P1 Pd1 P1 C7 -146(100) 5_565
N1 Pd1 P1 C13 154.09(14) .
N1 Pd1 P1 C13 -25.91(14) 5_565
O1A Pd1 P1 C13 172.57(16) .
O1A Pd1 P1 C13 -7.43(16) 5_565
P1 Pd1 P1 C13 95(100) 5_565
N1 Pd1 P1 C1 32.25(14) .
N1 Pd1 P1 C1 -147.75(14) 5_565
O1A Pd1 P1 C1 50.72(17) .
O1A Pd1 P1 C1 -129.28(17) 5_565
P1 Pd1 P1 C1 -27(100) 5_565
N1 Pd1 N1 O2 -112(100) 5_565
O1A Pd1 N1 O2 176.4(10) .
O1A Pd1 N1 O2 -3.6(10) 5_565
P1 Pd1 N1 O2 -106.6(7) .
P1 Pd1 N1 O2 73.4(7) 5_565
N1 Pd1 N1 O1 68(100) 5_565
O1A Pd1 N1 O1 -3.0(4) .
O1A Pd1 N1 O1 177.0(4) 5_565
P1 Pd1 N1 O1 74.0(3) .
P1 Pd1 N1 O1 -106.0(3) 5_565
C7 P1 C1 C6 -125.23(15) .
C13 P1 C1 C6 -12.07(17) .
Pd1 P1 C1 C6 112.87(14) .
C7 P1 C1 C2 54.99(16) .
C13 P1 C1 C2 168.15(14) .
Pd1 P1 C1 C2 -66.91(16) .
C6 C1 C2 C3 -0.2(3) .
P1 C1 C2 C3 179.56(15) .
C1 C2 C3 C4 0.7(3) .
C2 C3 C4 C5 -0.6(3) .
C3 C4 C5 C6 0.1(3) .
C4 C5 C6 C1 0.3(3) .
C2 C1 C6 C5 -0.3(3) .
P1 C1 C6 C5 179.95(16) .
C13 P1 C7 C12 106.06(16) .
C1 P1 C7 C12 -142.34(15) .
Pd1 P1 C7 C12 -15.81(17) .
C13 P1 C7 C8 -74.45(17) .
C1 P1 C7 C8 37.15(17) .
Pd1 P1 C7 C8 163.67(14) .
C12 C7 C8 C9 0.6(3) .
P1 C7 C8 C9 -178.87(15) .
C7 C8 C9 C10 -0.5(3) .
C8 C9 C10 C11 -0.2(3) .
C9 C10 C11 C12 0.7(3) .
C10 C11 C12 C7 -0.5(3) .
C8 C7 C12 C11 -0.1(3) .
P1 C7 C12 C11 179.35(15) .
C7 P1 C13 C14 5.11(17) .
C1 P1 C13 C14 -105.44(16) .
Pd1 P1 C13 C14 126.11(14) .
C7 P1 C13 C18 -172.54(14) .
C1 P1 C13 C18 76.91(15) .
Pd1 P1 C13 C18 -51.54(15) .
C18 C13 C14 C15 0.2(3) .
P1 C13 C14 C15 -177.39(14) .
C13 C14 C15 C16 -1.1(3) .
C14 C15 C16 C17 0.5(3) .
C15 C16 C17 C18 1.1(3) .
C16 C17 C18 C13 -2.0(3) .
C14 C13 C18 C17 1.3(3) .
P1 C13 C18 C17 179.06(14) .
O2A N1A O1A Pd1 1.7(12) .
N1 Pd1 O1A N1A -5.4(4) .
N1 Pd1 O1A N1A 174.6(4) 5_565
O1A Pd1 O1A N1A 90(100) 5_565
P1 Pd1 O1A N1A -107.9(4) .
P1 Pd1 O1A N1A 72.1(4) 5_565
